data_2204695
loop_
_publ_author_name
'Gao, Shan'
'Huo, Li-Hua'
'Lu, Zhen-Zhong'
'Zhao, Hui'

_publ_section_title
;
 Bis(9-hydroxyfluorene-9-carboxylato-\k^2^<i>O,O</i>')tripyridinecadmium(II)
;
_journal_issue 12
_journal_name_full 'Acta Crystallographica Section E'
_journal_page_first m1793
_journal_page_last m1795
_journal_paper_doi 10.1107/S1600536804028181
_journal_volume 60
_journal_year 2004
_chemical_formula_iupac '[Cd (C14 H9 O3)2 (C5 H5 N)3]'
_chemical_formula_moiety 'C43 H33 Cd N3 O6'
_chemical_formula_sum 'C43 H33 Cd N3 O6'
_chemical_formula_weight 800.13
_chemical_name_systematic
;
Bis(9-hydroxyfluorene-9-carboxylato-\k^2^O,O')tripyridinecadmium(II)
;
_space_group_IT_number 14
_symmetry_cell_setting monoclinic
_symmetry_space_group_name_Hall '-P 2yn'
_symmetry_space_group_name_H-M 'P 1 21/n 1'
_atom_sites_solution_hydrogens 'difmap (O-H) and geom (C-H)'
_atom_sites_solution_primary direct
_atom_sites_solution_secondary difmap
_cell_angle_alpha 90.00
_cell_angle_beta 91.62(3)
_cell_angle_gamma 90.00
_cell_formula_units_Z 4
_cell_length_a 10.266(2)
_cell_length_b 26.359(5)
_cell_length_c 13.462(3)
_cell_measurement_reflns_used 32513
_cell_measurement_temperature 293(2)
_cell_measurement_theta_max 27.43
_cell_measurement_theta_min 3.05
_cell_volume 3641.4(13)
_computing_cell_refinement RAPID-AUTO
_computing_data_collection 'RAPID-AUTO (Rigaku, 1998)'
_computing_data_reduction 'CrystalStructure (Rigaku/MSC, 2002)'
_computing_molecular_graphics 'ORTEPII (Johnson, 1976)'
_computing_publication_material SHELXL97
_computing_structure_refinement 'SHELXL97 (Sheldrick, 1997)'
_computing_structure_solution 'SHELXS97 (Sheldrick, 1997)'
_diffrn_ambient_temperature 293(2)
_diffrn_detector_area_resol_mean 10.000
_diffrn_measured_fraction_theta_full 0.997
_diffrn_measured_fraction_theta_max 0.997
_diffrn_measurement_device_type 'Rigaku R-AXIS RAPID'
_diffrn_measurement_method \w
_diffrn_radiation_monochromator graphite
_diffrn_radiation_source 'fine-focus sealed tube'
_diffrn_radiation_type MoK\a
_diffrn_radiation_wavelength 0.71073
_diffrn_reflns_av_R_equivalents 0.0346
_diffrn_reflns_av_sigmaI/netI 0.0214
_diffrn_reflns_limit_h_max 13
_diffrn_reflns_limit_h_min -13
_diffrn_reflns_limit_k_max 34
_diffrn_reflns_limit_k_min -34
_diffrn_reflns_limit_l_max 17
_diffrn_reflns_limit_l_min -14
_diffrn_reflns_number 32752
_diffrn_reflns_theta_full 27.45
_diffrn_reflns_theta_max 27.45
_diffrn_reflns_theta_min 3.05
_diffrn_standards_decay_% 0
_diffrn_standards_interval_count 0
_diffrn_standards_interval_time 0
_diffrn_standards_number 0
_exptl_absorpt_coefficient_mu 0.653
_exptl_absorpt_correction_T_max 0.891
_exptl_absorpt_correction_T_min 0.784
_exptl_absorpt_correction_type multi-scan
_exptl_absorpt_process_details '(ABSCOR; Higashi, 1995)'
_exptl_crystal_colour colorless
_exptl_crystal_density_diffrn 1.459
_exptl_crystal_density_method 'not measured'
_exptl_crystal_description prism
_exptl_crystal_F_000 1632
_exptl_crystal_size_max 0.39
_exptl_crystal_size_mid 0.25
_exptl_crystal_size_min 0.18
_refine_diff_density_max 0.606
_refine_diff_density_min -0.727
_refine_ls_extinction_method none
_refine_ls_goodness_of_fit_ref 1.054
_refine_ls_hydrogen_treatment mixed
_refine_ls_matrix_type full
_refine_ls_number_parameters 484
_refine_ls_number_reflns 8302
_refine_ls_number_restraints 2
_refine_ls_restrained_S_all 1.054
_refine_ls_R_factor_all 0.0414
_refine_ls_R_factor_gt 0.0374
_refine_ls_shift/su_max 0.000
_refine_ls_shift/su_mean 0.000
_refine_ls_structure_factor_coef Fsqd
_refine_ls_weighting_details 'calc w = 1/[\s^2^(Fo^2^)+(0.062P)^2^+1.2795P] where P = (Fo^2^+2Fc^2^)/3'
_refine_ls_weighting_scheme calc
_refine_ls_wR_factor_gt 0.0997
_refine_ls_wR_factor_ref 0.1024
_reflns_number_gt 7477
_reflns_number_total 8302
_reflns_threshold_expression I>2\s(I)
_cod_data_source_file hb6122.cif
_cod_data_source_block I
_cod_original_sg_symbol_H-M 'P 21/n'
_cod_database_code 2204695
_cod_database_fobs_code 2204695

loop_
_symmetry_equiv_pos_as_xyz
'x, y, z'
'-x+1/2, y+1/2, -z+1/2'
'-x, -y, -z'
'x-1/2, -y-1/2, z-1/2'

loop_
_atom_site_label
_atom_site_fract_x
_atom_site_fract_y
_atom_site_fract_z
_atom_site_U_iso_or_equiv
_atom_site_adp_type
_atom_site_calc_flag
_atom_site_refinement_flags
_atom_site_occupancy
_atom_site_type_symbol
Cd1 0.063095(13) 0.228315(5) 0.587630(11) 0.03848(7) Uani d . 1 Cd
O1 0.19560(19) 0.19692(6) 0.44216(15) 0.0596(4) Uani d . 1 O
O2 0.12586(17) 0.14291(6) 0.55208(13) 0.0546(4) Uani d . 1 O
O3 0.3361(2) 0.13366(8) 0.34863(16) 0.0658(5) Uani d D 1 O
O4 -0.0196(2) 0.30735(6) 0.67110(14) 0.0597(4) Uani d . 1 O
O5 0.0795(2) 0.31139(6) 0.52998(13) 0.0512(4) Uani d . 1 O
O6 -0.0106(2) 0.40883(6) 0.69658(13) 0.0584(4) Uani d D 1 O
N1 -0.1285(2) 0.21155(9) 0.49444(17) 0.0537(5) Uani d . 1 N
N2 0.2668(2) 0.23500(8) 0.66788(18) 0.0551(5) Uani d . 1 N
N3 -0.0477(2) 0.19109(7) 0.71958(15) 0.0459(4) Uani d . 1 N
C1 0.1884(2) 0.15377(8) 0.47778(18) 0.0450(5) Uani d . 1 C
C2 0.2627(2) 0.11125(9) 0.42455(17) 0.0464(5) Uani d . 1 C
C3 0.3443(2) 0.08128(9) 0.49974(18) 0.0495(5) Uani d . 1 C
C4 0.4485(3) 0.09642(12) 0.5579(2) 0.0646(7) Uani d . 1 C
C5 0.5051(3) 0.06216(15) 0.6244(2) 0.0796(9) Uani d . 1 C
C6 0.4570(4) 0.01423(14) 0.6325(2) 0.0796(10) Uani d . 1 C
C7 0.3518(3) -0.00151(11) 0.5756(2) 0.0693(8) Uani d . 1 C
C8 0.2953(3) 0.03244(9) 0.50789(19) 0.0534(6) Uani d . 1 C
C9 0.1864(3) 0.02604(9) 0.43660(19) 0.0544(6) Uani d . 1 C
C10 0.1053(3) -0.01524(11) 0.4162(3) 0.0711(8) Uani d . 1 C
C11 0.0086(4) -0.01038(13) 0.3449(3) 0.0827(10) Uani d . 1 C
C12 -0.0080(3) 0.03369(14) 0.2929(3) 0.0823(10) Uani d . 1 C
C13 0.0720(3) 0.07533(12) 0.3126(2) 0.0698(8) Uani d . 1 C
C14 0.1674(2) 0.07119(9) 0.38533(18) 0.0500(5) Uani d . 1 C
C15 0.0244(2) 0.33147(8) 0.60048(16) 0.0403(4) Uani d . 1 C
C16 -0.0011(2) 0.38939(8) 0.59964(16) 0.0423(4) Uani d . 1 C
C17 0.1021(2) 0.41889(8) 0.54612(17) 0.0455(5) Uani d . 1 C
C18 0.2293(3) 0.42718(10) 0.5754(2) 0.0597(6) Uani d . 1 C
C19 0.3067(3) 0.45725(12) 0.5164(3) 0.0733(8) Uani d . 1 C
C20 0.2556(3) 0.47886(10) 0.4313(3) 0.0735(9) Uani d . 1 C
C21 0.1281(3) 0.47105(9) 0.4015(2) 0.0637(7) Uani d . 1 C
C22 0.0500(3) 0.44017(8) 0.45888(18) 0.0497(5) Uani d . 1 C
C23 -0.0871(3) 0.42591(9) 0.44869(19) 0.0524(6) Uani d . 1 C
C24 -0.1804(3) 0.43598(12) 0.3755(2) 0.0750(9) Uani d . 1 C
C25 -0.3050(4) 0.41807(15) 0.3875(3) 0.0909(11) Uani d . 1 C
C26 -0.3385(3) 0.39149(13) 0.4701(3) 0.0868(11) Uani d . 1 C
C27 -0.2455(3) 0.38071(11) 0.5437(3) 0.0671(7) Uani d . 1 C
C28 -0.1202(2) 0.39788(8) 0.53203(19) 0.0489(5) Uani d . 1 C
C29 -0.2298(4) 0.24048(18) 0.5015(4) 0.1084(16) Uani d . 1 C
C30 -0.3458(5) 0.2305(2) 0.4538(5) 0.155(3) Uani d . 1 C
C31 -0.3581(4) 0.18933(18) 0.3954(3) 0.0997(13) Uani d . 1 C
C32 -0.2574(4) 0.15866(15) 0.3889(3) 0.0888(10) Uani d . 1 C
C33 -0.1443(3) 0.17070(14) 0.4394(3) 0.0852(10) Uani d . 1 C
C34 0.3442(3) 0.27371(13) 0.6501(3) 0.0785(10) Uani d . 1 C
C35 0.4648(4) 0.2782(2) 0.6978(5) 0.123(2) Uani d . 1 C
C36 0.5053(5) 0.2412(3) 0.7631(5) 0.128(2) Uani d . 1 C
C37 0.4288(5) 0.2020(2) 0.7788(4) 0.1200(17) Uani d . 1 C
C38 0.3092(4) 0.20001(16) 0.7308(3) 0.0911(11) Uani d . 1 C
C39 -0.1006(3) 0.21766(9) 0.7917(2) 0.0534(6) Uani d . 1 C
C40 -0.1830(3) 0.19691(10) 0.8596(2) 0.0586(6) Uani d . 1 C
C41 -0.2142(3) 0.14679(10) 0.8516(2) 0.0616(7) Uani d . 1 C
C42 -0.1622(3) 0.11937(11) 0.7770(3) 0.0742(9) Uani d . 1 C
C43 -0.0790(3) 0.14253(9) 0.7131(2) 0.0625(7) Uani d . 1 C
H6 0.4962 -0.0082 0.6775 0.096 Uiso calc R 1 H
H7 0.3188 -0.0342 0.5821 0.083 Uiso calc R 1 H
H10 0.1169 -0.0456 0.4504 0.085 Uiso calc R 1 H
H11 -0.0469 -0.0376 0.3317 0.099 Uiso calc R 1 H
H12 -0.0734 0.0359 0.2438 0.099 Uiso calc R 1 H
H13 0.0609 0.1054 0.2771 0.084 Uiso calc R 1 H
H18 0.2631 0.4129 0.6338 0.072 Uiso calc R 1 H
H19 0.3936 0.4628 0.5347 0.088 Uiso calc R 1 H
H20 0.3084 0.4992 0.3930 0.088 Uiso calc R 1 H
H21 0.0945 0.4862 0.3438 0.076 Uiso calc R 1 H
H24 -0.1595 0.4545 0.3193 0.090 Uiso calc R 1 H
H25 -0.3680 0.4242 0.3379 0.109 Uiso calc R 1 H
H26 -0.4240 0.3806 0.4769 0.104 Uiso calc R 1 H
H27 -0.2673 0.3623 0.5998 0.080 Uiso calc R 1 H
H29 -0.2230 0.2694 0.5409 0.130 Uiso calc R 1 H
H30 -0.4164 0.2521 0.4616 0.186 Uiso calc R 1 H
H31 -0.4356 0.1827 0.3604 0.120 Uiso calc R 1 H
H32 -0.2632 0.1294 0.3505 0.107 Uiso calc R 1 H
H33 -0.0741 0.1486 0.4347 0.102 Uiso calc R 1 H
H34 0.3172 0.2984 0.6047 0.094 Uiso calc R 1 H
H35 0.5178 0.3060 0.6857 0.147 Uiso calc R 1 H
H36 0.5859 0.2438 0.7960 0.153 Uiso calc R 1 H
H37 0.4555 0.1761 0.8217 0.144 Uiso calc R 1 H
H38 0.2552 0.1725 0.7434 0.109 Uiso calc R 1 H
H39 -0.0810 0.2520 0.7967 0.064 Uiso calc R 1 H
H40 -0.2167 0.2167 0.9100 0.070 Uiso calc R 1 H
H41 -0.2699 0.1317 0.8962 0.074 Uiso calc R 1 H
H42 -0.1827 0.0852 0.7693 0.089 Uiso calc R 1 H
H43 -0.0430 0.1232 0.6631 0.075 Uiso calc R 1 H
H4 0.4811 0.1292 0.5529 0.078 Uiso calc R 1 H
H5 0.5765 0.0720 0.6638 0.096 Uiso calc R 1 H
H44 0.309(4) 0.1641(6) 0.347(3) 0.099 Uiso d D 1 H
H45 -0.059(3) 0.3886(11) 0.727(2) 0.088 Uiso d D 1 H

loop_
_atom_site_aniso_label
_atom_site_aniso_U_11
_atom_site_aniso_U_22
_atom_site_aniso_U_33
_atom_site_aniso_U_12
_atom_site_aniso_U_13
_atom_site_aniso_U_23
Cd1 0.03786(10) 0.02935(10) 0.04856(11) 0.00045(5) 0.00703(7) 0.00007(5)
O1 0.0690(11) 0.0355(8) 0.0748(12) 0.0057(8) 0.0110(9) 0.0034(8)
O2 0.0576(9) 0.0462(9) 0.0611(10) 0.0067(7) 0.0227(8) -0.0054(8)
O3 0.0735(12) 0.0596(11) 0.0661(12) 0.0053(9) 0.0330(9) 0.0079(9)
O4 0.0796(12) 0.0373(8) 0.0631(11) -0.0003(8) 0.0177(9) 0.0126(7)
O5 0.0622(10) 0.0327(7) 0.0591(10) 0.0051(7) 0.0114(8) -0.0009(7)
O6 0.0865(13) 0.0426(9) 0.0472(9) -0.0078(9) 0.0214(8) -0.0072(7)
N1 0.0481(10) 0.0537(12) 0.0589(12) -0.0012(9) -0.0033(9) -0.0014(10)
N2 0.0472(11) 0.0581(12) 0.0599(13) 0.0052(9) -0.0023(9) -0.0029(10)
N3 0.0503(10) 0.0351(9) 0.0532(11) -0.0026(8) 0.0155(8) 0.0006(8)
C1 0.0434(10) 0.0363(11) 0.0554(13) 0.0050(9) 0.0041(9) -0.0040(9)
C2 0.0519(12) 0.0401(11) 0.0481(12) 0.0068(9) 0.0160(9) -0.0012(9)
C3 0.0498(12) 0.0478(12) 0.0515(13) 0.0139(10) 0.0122(10) -0.0049(10)
C4 0.0576(14) 0.0670(17) 0.0695(17) 0.0065(13) 0.0059(12) -0.0104(14)
C5 0.0722(18) 0.101(3) 0.0656(18) 0.0260(18) -0.0081(15) -0.0155(17)
C6 0.099(2) 0.082(2) 0.0576(17) 0.0379(19) -0.0006(16) -0.0023(15)
C7 0.095(2) 0.0514(14) 0.0620(17) 0.0214(15) 0.0129(15) 0.0015(12)
C8 0.0645(14) 0.0440(12) 0.0522(13) 0.0138(11) 0.0128(11) -0.0011(10)
C9 0.0667(15) 0.0409(12) 0.0562(14) 0.0073(11) 0.0119(11) -0.0072(10)
C10 0.092(2) 0.0417(13) 0.081(2) -0.0001(14) 0.0104(17) -0.0120(13)
C11 0.087(2) 0.0653(19) 0.095(2) -0.0029(17) -0.0011(19) -0.0322(18)
C12 0.084(2) 0.080(2) 0.082(2) 0.0117(17) -0.0197(17) -0.0311(18)
C13 0.0812(19) 0.0623(17) 0.0655(17) 0.0161(15) -0.0066(14) -0.0093(14)
C14 0.0585(13) 0.0419(11) 0.0501(13) 0.0069(10) 0.0096(10) -0.0081(10)
C15 0.0421(10) 0.0320(10) 0.0465(11) -0.0023(8) -0.0012(8) 0.0037(8)
C16 0.0544(12) 0.0300(9) 0.0430(11) 0.0003(8) 0.0106(9) -0.0008(8)
C17 0.0580(12) 0.0292(9) 0.0500(12) -0.0013(9) 0.0144(10) -0.0036(8)
C18 0.0655(15) 0.0480(13) 0.0660(16) -0.0117(12) 0.0070(12) -0.0050(12)
C19 0.0717(18) 0.0550(16) 0.094(2) -0.0186(14) 0.0227(16) -0.0108(16)
C20 0.095(2) 0.0421(13) 0.086(2) -0.0142(14) 0.0439(18) -0.0076(14)
C21 0.102(2) 0.0336(11) 0.0570(15) 0.0087(13) 0.0300(14) 0.0037(10)
C22 0.0704(15) 0.0301(10) 0.0494(12) 0.0093(10) 0.0172(11) -0.0005(9)
C23 0.0692(15) 0.0370(11) 0.0513(13) 0.0166(10) 0.0065(11) 0.0000(10)
C24 0.093(2) 0.0667(18) 0.0647(18) 0.0254(17) -0.0046(16) 0.0050(14)
C25 0.084(2) 0.081(2) 0.105(3) 0.0252(19) -0.029(2) -0.005(2)
C26 0.0607(17) 0.0664(19) 0.133(3) 0.0107(15) -0.0103(19) -0.003(2)
C27 0.0544(14) 0.0494(14) 0.098(2) 0.0073(12) 0.0070(14) 0.0044(14)
C28 0.0542(12) 0.0312(10) 0.0618(14) 0.0093(9) 0.0070(10) 0.0001(9)
C29 0.076(2) 0.104(3) 0.142(4) 0.033(2) -0.044(2) -0.053(3)
C30 0.079(3) 0.180(6) 0.202(7) 0.055(3) -0.061(4) -0.096(5)
C31 0.065(2) 0.120(3) 0.112(3) -0.009(2) -0.030(2) -0.013(3)
C32 0.086(2) 0.079(2) 0.100(3) -0.0181(19) -0.0199(19) -0.017(2)
C33 0.0644(17) 0.077(2) 0.114(3) 0.0021(16) -0.0157(17) -0.032(2)
C34 0.0612(17) 0.074(2) 0.100(3) -0.0110(14) -0.0090(17) -0.0097(17)
C35 0.070(2) 0.114(4) 0.183(6) -0.015(2) -0.026(3) -0.041(4)
C36 0.079(3) 0.155(5) 0.146(5) 0.031(3) -0.055(3) -0.056(4)
C37 0.110(3) 0.131(4) 0.116(4) 0.040(3) -0.048(3) 0.002(3)
C38 0.080(2) 0.089(2) 0.103(3) 0.0158(19) -0.0179(19) 0.021(2)
C39 0.0675(15) 0.0357(10) 0.0580(15) -0.0021(10) 0.0173(12) -0.0018(10)
C40 0.0710(16) 0.0486(13) 0.0575(15) 0.0103(12) 0.0256(12) 0.0029(11)
C41 0.0646(15) 0.0523(14) 0.0693(17) -0.0025(12) 0.0280(13) 0.0126(12)
C42 0.095(2) 0.0444(14) 0.086(2) -0.0207(14) 0.0388(17) -0.0017(13)
C43 0.0827(18) 0.0382(12) 0.0682(16) -0.0075(12) 0.0325(14) -0.0049(11)

loop_
_atom_type_symbol
_atom_type_description
_atom_type_scat_dispersion_real
_atom_type_scat_dispersion_imag
_atom_type_scat_source
C C 0.0033 0.0016 'International Tables Vol C Tables 4.2.6.8 and 6.1.1.4'
H H 0.0000 0.0000 'International Tables Vol C Tables 4.2.6.8 and 6.1.1.4'
N N 0.0061 0.0033 'International Tables Vol C Tables 4.2.6.8 and 6.1.1.4'
O O 0.0106 0.0060 'International Tables Vol C Tables 4.2.6.8 and 6.1.1.4'
Cd Cd -0.8075 1.2024 'International Tables Vol C Tables 4.2.6.8 and 6.1.1.4'

loop_
_geom_angle_atom_site_label_1
_geom_angle_atom_site_label_2
_geom_angle_atom_site_label_3
_geom_angle
_geom_angle_publ_flag
O2 Cd1 O4 163.86(6) yes
O5 Cd1 O1 90.24(6) yes
O2 Cd1 O1 52.39(5) yes
O4 Cd1 O1 143.29(5) yes
O5 Cd1 N2 90.63(7) yes
O5 Cd1 N1 93.80(7) yes
O5 Cd1 N3 133.21(6) yes
O5 Cd1 O4 53.24(6) yes
O5 Cd1 O2 142.62(6) yes
N1 Cd1 N3 84.78(8) yes
N1 Cd1 O2 86.69(7) yes
N1 Cd1 O4 96.09(7) yes
N1 Cd1 O1 89.17(7) yes
N2 Cd1 O1 83.66(8) yes
N2 Cd1 O4 92.29(7) yes
N2 Cd1 N1 171.59(7) yes
N2 Cd1 N3 97.37(8) yes
N2 Cd1 O2 85.45(7) yes
N3 Cd1 O2 84.10(6) yes
N3 Cd1 O4 80.34(6) yes
N3 Cd1 O1 136.37(6) yes
O1 C1 O2 124.3(2) no
O1 C1 C2 116.9(2) no
O2 C1 C2 118.8(2) no
O3 C2 C3 113.8(2) no
O3 C2 C14 112.9(2) no
O3 C2 C1 108.19(19) no
O4 C15 C16 116.5(2) no
O4 C15 Cd1 66.30(12) no
O5 C15 O4 123.6(2) no
O5 C15 C16 119.79(19) no
O5 C15 Cd1 57.29(11) no
O6 C16 C17 108.78(18) no
O6 C16 C28 115.18(19) no
O6 C16 C15 111.60(18) no
N1 C29 C30 123.0(4) no
N1 C29 H29 118.5 no
N1 C33 C32 124.1(3) no
N1 C33 H33 117.9 no
N2 C34 C35 121.2(4) no
N2 C34 H34 119.4 no
N2 C38 C37 123.5(4) no
N2 C38 H38 118.3 no
N3 C39 C40 123.3(2) no
N3 C39 H39 118.4 no
N3 C43 C42 123.0(2) no
N3 C43 H43 118.5 no
C2 O3 H44 104(3) no
C3 C2 C1 109.82(19) no
C3 C2 C14 101.96(19) no
C3 C4 C5 119.1(3) no
C3 C8 C7 120.2(3) no
C3 C8 C9 109.1(2) no
C3 C4 H4 120.5 no
C4 C3 C8 120.3(3) no
C4 C3 C2 129.6(2) no
C4 C5 H5 119.7 no
C5 C6 C7 121.2(3) no
C5 C6 H6 119.4 no
C5 C4 H4 120.5 no
C6 C5 C4 120.6(3) no
C6 C5 H5 119.7 no
C6 C7 C8 118.6(3) no
C6 C7 H7 120.7 no
C7 C6 H6 119.4 no
C7 C8 C9 130.7(3) no
C8 C7 H7 120.7 no
C8 C3 C2 110.0(2) no
C9 C10 H10 120.5 no
C9 C14 C2 110.0(2) no
C10 C9 C8 131.4(3) no
C11 C10 C9 118.9(3) no
C11 C10 H10 120.5 no
C10 C11 H11 119.4 no
C11 C12 C13 120.6(3) no
C11 C12 H12 119.7 no
C12 C11 C10 121.2(3) no
C12 C11 H11 119.4 no
C12 C13 H13 120.7 no
C13 C14 C9 120.8(3) no
C13 C14 C2 129.2(2) no
C13 C12 H12 119.7 no
C14 C13 C12 118.7(3) no
C14 C13 H13 120.7 no
C14 C2 C1 110.04(18) no
C14 C9 C10 119.8(3) no
C14 C9 C8 108.8(2) no
C15 O4 Cd1 87.00(14) no
C15 O5 Cd1 96.18(13) no
C16 O6 H45 106(3) no
C16 C15 Cd1 175.78(15) no
C17 C16 C28 101.64(18) no
C17 C16 C15 112.92(18) no
C17 C18 C19 118.9(3) no
C17 C18 H18 120.6 no
C17 C22 C23 108.7(2) no
C18 C17 C22 121.2(2) no
C18 C17 C16 128.3(2) no
C18 C19 H19 119.9 no
C19 C20 C21 121.4(3) no
C19 C20 H20 119.3 no
C19 C18 H18 120.6 no
C20 C19 C18 120.2(3) no
C20 C21 C22 119.0(3) no
C20 C21 H21 120.5 no
C20 C19 H19 119.9 no
C21 C20 H20 119.3 no
C21 C22 C17 119.3(3) no
C21 C22 C23 131.9(3) no
C22 C17 C16 110.5(2) no
C22 C21 H21 120.5 no
C23 C24 H24 120.7 no
C23 C28 C16 110.5(2) no
C24 C23 C28 119.8(3) no
C24 C23 C22 131.7(3) no
C24 C25 H25 119.1 no
C25 C26 C27 120.2(3) no
C25 C26 H26 119.9 no
C25 C24 C23 118.6(3) no
C25 C24 H24 120.7 no
C26 C25 C24 121.8(3) no
C26 C25 H25 119.1 no
C26 C27 H27 120.7 no
C27 C28 C23 121.1(3) no
C27 C28 C16 128.4(2) no
C27 C26 H26 119.9 no
C28 C23 C22 108.5(2) no
C28 C16 C15 106.40(17) no
C28 C27 C26 118.5(3) no
C28 C27 H27 120.7 no
C29 N1 C33 115.9(3) no
C29 N1 Cd1 120.9(2) no
C29 C30 H30 120.1 no
C30 C29 H29 118.5 no
C30 C31 H31 120.8 no
C31 C32 C33 118.8(4) no
C31 C32 H32 120.6 no
C31 C30 C29 119.8(4) no
C31 C30 H30 120.1 no
C32 C31 C30 118.3(3) no
C32 C33 H33 117.9 no
C32 C31 H31 120.8 no
C33 C32 H32 120.6 no
C33 N1 Cd1 123.0(2) no
C34 N2 Cd1 120.7(2) no
C34 C35 H35 120.4 no
C35 C34 H34 119.4 no
C35 C36 H36 120.3 no
C36 C37 C38 118.8(5) no
C36 C37 H37 120.6 no
C36 C35 C34 119.2(5) no
C36 C35 H35 120.4 no
C37 C36 C35 119.4(4) no
C37 C38 H38 118.3 no
C37 C36 H36 120.3 no
C38 C37 H37 120.6 no
C38 N2 C34 117.9(3) no
C38 N2 Cd1 121.4(2) no
C39 N3 Cd1 123.37(15) no
C39 C40 H40 120.7 no
C40 C39 H39 118.4 no
C40 C41 H41 120.7 no
C41 C42 C43 119.4(2) no
C41 C42 H42 120.3 no
C41 C40 C39 118.7(2) no
C41 C40 H40 120.7 no
C42 C41 C40 118.6(2) no
C42 C41 H41 120.7 no
C42 C43 H43 118.5 no
C43 C42 H42 120.3 no
C43 N3 C39 117.1(2) no
C43 N3 Cd1 118.45(16) no

loop_
_geom_bond_atom_site_label_1
_geom_bond_atom_site_label_2
_geom_bond_distance
_geom_bond_publ_flag
Cd1 O1 2.554(2) yes
Cd1 O2 2.394(2) yes
Cd1 O4 2.525(2) yes
Cd1 O5 2.331(2) yes
Cd1 N1 2.344(2) yes
Cd1 N2 2.333(2) yes
Cd1 N3 2.351(2) yes
C1 O1 1.237(3) yes
C1 O2 1.237(3) yes
O3 C2 1.416(3) n
C15 O4 1.239(3) yes
C15 O5 1.238(3) yes
O6 C16 1.408(3) n
O3 H44 0.85(3) no
O6 H45 0.84(3) no
N1 C29 1.296(4) no
N1 C33 1.314(4) no
N2 C38 1.318(4) no
N2 C34 1.319(4) no
N3 C43 1.322(3) no
N3 C39 1.326(3) no
C1 C2 1.544(3) no
C2 C3 1.517(3) no
C2 C14 1.524(3) no
C3 C4 1.368(4) no
C3 C8 1.387(4) no
C4 C5 1.388(4) no
C4 H4 0.9300 no
C5 C6 1.362(5) no
C5 H5 0.9300 no
C6 C7 1.371(5) no
C6 H6 0.9300 no
C7 C8 1.392(4) no
C7 H7 0.9300 no
C8 C9 1.463(4) no
C9 C14 1.387(3) no
C9 C10 1.392(4) no
C10 C11 1.367(5) no
C10 H10 0.9300 no
C11 C12 1.365(5) no
C11 H11 0.9300 no
C12 C13 1.392(5) no
C12 H12 0.9300 no
C13 C14 1.369(4) no
C13 H13 0.9300 no
C15 C16 1.549(3) no
C16 C17 1.513(3) no
C16 C28 1.520(3) no
C17 C18 1.370(4) no
C17 C22 1.394(3) no
C18 C19 1.388(4) no
C18 H18 0.9300 no
C19 C20 1.370(5) no
C19 H19 0.9300 no
C20 C21 1.374(5) no
C20 H20 0.9300 no
C21 C22 1.392(4) no
C21 H21 0.9300 no
C22 C23 1.460(4) no
C23 C24 1.380(4) no
C23 C28 1.393(3) no
C24 C25 1.377(5) no
C24 H24 0.9300 no
C25 C26 1.367(6) no
C25 H25 0.9300 no
C26 C27 1.386(5) no
C26 H26 0.9300 no
C27 C28 1.377(4) no
C27 H27 0.9300 no
C29 C30 1.363(5) no
C29 H29 0.9300 no
C30 C31 1.344(6) no
C30 H30 0.9300 no
C31 C32 1.317(6) no
C31 H31 0.9300 no
C32 C33 1.367(4) no
C32 H32 0.9300 no
C33 H33 0.9300 no
C34 C35 1.384(5) no
C34 H34 0.9300 no
C35 C36 1.369(8) no
C35 H35 0.9300 no
C36 C37 1.321(8) no
C36 H36 0.9300 no
C37 C38 1.372(5) no
C37 H37 0.9300 no
C38 H38 0.9300 no
C39 C40 1.376(3) no
C39 H39 0.9300 no
C40 C41 1.363(4) no
C40 H40 0.9300 no
C41 C42 1.359(4) no
C41 H41 0.9300 no
C42 C43 1.372(4) no
C42 H42 0.9300 no
C43 H43 0.9300 no

loop_
_geom_hbond_atom_site_label_D
_geom_hbond_atom_site_label_H
_geom_hbond_atom_site_label_A
_geom_hbond_site_symmetry_A
_geom_hbond_distance_DH
_geom_hbond_distance_HA
_geom_hbond_distance_DA
_geom_hbond_angle_DHA
_geom_hbond_publ_flag
O3 H44 O1 . 0.85(3) 1.96(3) 2.559(3) 126(3) yes
O6 H45 O3 4_566 0.84(3) 2.07(3) 2.847(3) 153(3) yes

loop_
_geom_torsion_atom_site_label_1
_geom_torsion_atom_site_label_2
_geom_torsion_atom_site_label_3
_geom_torsion_atom_site_label_4
_geom_torsion
_geom_torsion_publ_flag
Cd1 N1 C29 C30 -175.7(5) no
Cd1 N1 C33 C32 176.2(3) no
Cd1 N2 C38 C37 179.2(4) no
Cd1 N2 C34 C35 179.6(3) no
Cd1 N3 C39 C40 169.1(2) no
Cd1 N3 C43 C42 -168.6(3) no
Cd1 O5 C15 O4 -0.7(2) no
Cd1 O5 C15 C16 -176.44(16) no
Cd1 O4 C15 O5 0.7(2) no
Cd1 O4 C15 C16 176.51(17) no
Cd1 O1 C1 O2 3.9(2) no
Cd1 O1 C1 C2 -176.29(19) no
Cd1 O2 C1 O1 -4.2(3) no
Cd1 O2 C1 C2 176.01(18) no
O1 Cd1 O2 C1 2.12(13) no
O1 Cd1 O4 C15 6.3(2) no
O1 Cd1 O5 C15 -175.67(14) no
O1 Cd1 N1 C29 -144.7(4) no
O1 Cd1 N1 C33 41.4(3) no
O1 Cd1 N2 C38 -100.2(3) no
O1 Cd1 N2 C34 78.6(3) no
O1 Cd1 N3 C43 -18.5(2) no
O1 Cd1 N3 C39 173.72(19) no
O1 C1 C2 O3 5.8(3) no
O1 C1 C2 C3 130.6(2) no
O1 C1 C2 C14 -117.9(2) no
O1 Cd1 C15 O5 4.85(16) no
O1 Cd1 C15 O4 -175.82(13) no
O2 Cd1 C15 O4 -165.8(3) no
O2 Cd1 C15 O5 14.8(4) no
O2 C1 C2 C14 61.9(3) no
O2 C1 C2 C3 -49.6(3) no
O2 C1 C2 O3 -174.4(2) no
O2 Cd1 N3 C43 -22.4(2) no
O2 Cd1 N3 C39 169.8(2) no
O2 Cd1 N2 C34 131.2(3) no
O2 Cd1 N2 C38 -47.6(3) no
O2 Cd1 N1 C29 162.9(4) no
O2 Cd1 N1 C33 -11.0(3) no
O2 Cd1 O5 C15 -175.33(12) no
O2 Cd1 O4 C15 170.22(19) no
O2 Cd1 O1 C1 -2.11(13) no
O3 C2 C3 C4 56.3(3) no
O3 C2 C3 C8 -126.2(2) no
O3 C2 C14 C9 126.4(2) no
O3 C2 C14 C13 -54.9(3) no
O4 Cd1 O1 C1 172.33(13) no
O4 Cd1 O2 C1 -165.9(2) no
O4 Cd1 N1 C29 -1.1(4) no
O4 Cd1 O5 C15 0.38(13) no
O4 Cd1 N1 C33 -175.1(3) no
O4 Cd1 N2 C38 116.4(3) no
O4 Cd1 N2 C34 -64.8(3) no
O4 Cd1 N3 C43 161.9(2) no
O4 Cd1 N3 C39 -5.9(2) no
O4 Cd1 C15 O5 -179.3(2) no
O4 C15 C16 O6 29.4(3) no
O4 C15 C16 C17 152.3(2) no
O4 C15 C16 C28 -97.0(2) no
O5 C15 C16 C28 79.0(2) no
O5 C15 C16 C17 -31.7(3) no
O5 Cd1 C15 O4 179.3(2) no
O5 C15 C16 O6 -154.6(2) no
O5 Cd1 N3 C43 155.12(19) no
O5 Cd1 N3 C39 -12.7(2) no
O5 Cd1 N2 C38 169.6(3) no
O5 Cd1 N2 C34 -11.5(3) no
O5 Cd1 N1 C29 -54.5(4) no
O5 Cd1 N1 C33 131.5(3) no
O5 Cd1 O1 C1 177.63(15) no
O5 Cd1 O2 C1 1.7(2) no
O5 Cd1 O4 C15 -0.37(13) no
O6 C16 C17 C18 54.3(3) no
O6 C16 C17 C22 -123.3(2) no
O6 C16 C28 C27 -61.3(3) no
O6 C16 C28 C23 120.4(2) no
N1 Cd1 O1 C1 -88.57(15) no
N1 Cd1 O2 C1 93.63(15) no
N1 Cd1 O4 C15 -90.57(15) no
N1 Cd1 O5 C15 95.15(14) no
N1 Cd1 N3 C43 64.8(2) no
N1 Cd1 N3 C39 -103.0(2) no
N1 Cd1 C15 O5 -87.09(15) no
N1 Cd1 C15 O4 92.24(15) no
N1 C29 C30 C31 -0.8(11) no
N2 C34 C35 C36 1.3(7) no
N2 Cd1 C15 O5 88.49(15) no
N2 Cd1 C15 O4 -92.18(15) no
N2 Cd1 N3 C39 85.2(2) no
N2 Cd1 N3 C43 -107.0(2) no
N2 Cd1 O4 C15 88.70(15) no
N2 Cd1 O2 C1 -83.37(16) no
N2 Cd1 O1 C1 87.03(15) no
N2 Cd1 O5 C15 -92.01(15) no
N3 C39 C40 C41 -1.3(5) no
N3 Cd1 C15 O4 5.97(15) no
N3 Cd1 C15 O5 -173.36(13) no
N3 Cd1 O5 C15 8.73(18) no
N3 Cd1 O1 C1 -7.02(18) no
N3 Cd1 O4 C15 -174.20(15) no
N3 Cd1 O2 C1 178.72(15) no
N3 Cd1 N1 C29 78.5(4) no
N3 Cd1 N1 C33 -95.4(3) no
N3 Cd1 N2 C38 35.9(3) no
N3 Cd1 N2 C34 -145.3(3) no
C1 C2 C14 C13 66.1(3) no
C1 C2 C3 C8 112.4(2) no
C1 C2 C3 C4 -65.1(3) no
C1 C2 C14 C9 -112.6(2) no
C2 C3 C4 C5 177.8(2) no
C2 C3 C8 C7 -177.6(2) no
C2 C3 C8 C9 3.3(3) no
C3 C2 C14 C13 -177.4(3) no
C3 C2 C14 C9 3.9(2) no
C3 C8 C9 C14 -0.7(3) no
C3 C4 C5 C6 -0.6(5) no
C3 C8 C9 C10 -179.6(3) no
C4 C5 C6 C7 0.0(5) no
C4 C3 C8 C9 -179.0(2) no
C4 C3 C8 C7 0.2(4) no
C5 C6 C7 C8 0.7(5) no
C6 C7 C8 C3 -0.8(4) no
C6 C7 C8 C9 178.2(3) no
C7 C8 C9 C14 -179.7(3) no
C7 C8 C9 C10 1.3(5) no
C8 C3 C4 C5 0.5(4) no
C8 C9 C10 C11 179.3(3) no
C8 C9 C14 C13 179.0(2) no
C8 C9 C14 C2 -2.2(3) no
C9 C10 C11 C12 1.1(5) no
C10 C11 C12 C13 -1.3(6) no
C10 C9 C14 C13 -1.9(4) no
C10 C9 C14 C2 176.9(2) no
C11 C12 C13 C14 -0.1(5) no
C12 C13 C14 C9 1.7(4) no
C12 C13 C14 C2 -176.8(3) no
C14 C9 C10 C11 0.4(4) no
C14 C2 C3 C4 178.2(2) no
C14 C2 C3 C8 -4.3(2) no
C15 Cd1 O1 C1 175.47(13) no
C15 Cd1 O2 C1 -9.2(4) no
C15 Cd1 N1 C29 -28.0(4) no
C15 Cd1 N1 C33 158.1(3) no
C15 Cd1 N2 C38 143.1(3) no
C15 Cd1 N2 C34 -38.1(3) no
C15 Cd1 N3 C43 159.2(2) no
C15 Cd1 N3 C39 -8.6(2) no
C15 C16 C17 C18 -70.2(3) no
C15 C16 C17 C22 112.3(2) no
C15 C16 C28 C27 62.9(3) no
C15 C16 C28 C23 -115.4(2) no
C16 C17 C18 C19 -177.5(2) no
C16 C17 C22 C23 -0.7(2) no
C16 C17 C22 C21 176.71(19) no
C17 C18 C19 C20 1.1(4) no
C17 C22 C23 C24 -178.2(3) no
C17 C22 C23 C28 2.7(3) no
C17 C16 C28 C27 -178.7(2) no
C17 C16 C28 C23 3.0(2) no
C18 C19 C20 C21 -0.8(5) no
C18 C17 C22 C21 -1.0(3) no
C18 C17 C22 C23 -178.5(2) no
C19 C20 C21 C22 -0.5(4) no
C20 C21 C22 C17 1.4(3) no
C20 C21 C22 C23 178.1(2) no
C21 C22 C23 C24 4.8(5) no
C22 C17 C18 C19 -0.2(4) no
C22 C23 C28 C27 178.0(2) no
C22 C23 C28 C16 -3.6(3) no
C21 C22 C23 C28 -174.3(2) no
C22 C23 C24 C25 -178.6(3) no
C23 C24 C25 C26 1.0(5) no
C24 C25 C26 C27 -1.7(6) no
C24 C23 C28 C27 -1.2(4) no
C24 C23 C28 C16 177.2(2) no
C25 C26 C27 C28 0.8(5) no
C26 C27 C28 C23 0.6(4) no
C26 C27 C28 C16 -177.5(3) no
C28 C16 C17 C18 176.2(2) no
C28 C16 C17 C22 -1.3(2) no
C28 C23 C24 C25 0.4(4) no
C29 C30 C31 C32 2.4(10) no
C29 N1 C33 C32 2.0(6) no
C30 C31 C32 C33 -1.7(8) no
C31 C32 C33 N1 -0.5(7) no
C33 N1 C29 C30 -1.4(8) no
C34 C35 C36 C37 0.3(9) no
C34 N2 C38 C37 0.3(6) no
C35 C36 C37 C38 -1.5(9) no
C36 C37 C38 N2 1.3(8) no
C38 N2 C34 C35 -1.6(6) no
C39 C40 C41 C42 0.2(5) no
C39 N3 C43 C42 0.0(5) no
C40 C41 C42 C43 0.8(5) no
C41 C42 C43 N3 -1.0(5) no
C43 N3 C39 C40 1.2(4) no
